data_2209319
loop_
_publ_author_name
'Odaba\,so\(glu, Mustafa'
'B\"uy\"ukg\"ung\"or, Orhan'

_publ_section_title
;
 3-(4-Methylpyridin-2-ylamino)isobenzofuran-1(3<i>H</i>)-one
;
_journal_coeditor_code SJ2066
_journal_issue 6
_journal_name_full 'Acta Crystallographica Section E'
_journal_page_first o2316
_journal_page_last o2317
_journal_paper_doi 10.1107/S160053680601717X
_journal_volume 62
_journal_year 2006
_chemical_formula_iupac 'C14 H12 N2 O2'
_chemical_formula_moiety 'C14 H12 N2 O2'
_chemical_formula_sum 'C14 H12 N2 O2'
_chemical_formula_weight 240.26
_chemical_name_common 3-(4-methyl-3-pyridylamino)phthalide
_chemical_name_systematic
;
3-(4-methylpyridin-2-ylamino)isobenzofuran-1(3H)-one
;
_space_group_IT_number 2
_symmetry_cell_setting triclinic
_symmetry_space_group_name_Hall '-P 1'
_symmetry_space_group_name_H-M 'P -1'
_atom_sites_solution_hydrogens geom
_atom_sites_solution_primary direct
_atom_sites_solution_secondary difmap
_audit_creation_method SHELXL-97
_cell_angle_alpha 87.387(17)
_cell_angle_beta 78.177(18)
_cell_angle_gamma 78.456(18)
_cell_formula_units_Z 2
_cell_length_a 7.6621(18)
_cell_length_b 8.0381(18)
_cell_length_c 10.616(2)
_cell_measurement_reflns_used 5736
_cell_measurement_temperature 296
_cell_measurement_theta_max 27.04
_cell_measurement_theta_min 3.24
_cell_volume 627.0(2)
_computing_cell_refinement X-AREA
_computing_data_collection 'X-AREA (Stoe & Cie, 2002)'
_computing_data_reduction 'X-RED32 (Stoe & Cie, 2002)'
_computing_molecular_graphics 'ORTEP-3 for Windows (Farrugia, 1997)'
_computing_publication_material 'WinGX (Farrugia, 1999)'
_computing_structure_refinement 'SHELXL-97 (Sheldrick, 1997)'
_computing_structure_solution 'SHELXS97 (Sheldrick, 1990)'
_diffrn_ambient_temperature 296
_diffrn_detector_area_resol_mean 6.67
_diffrn_measured_fraction_theta_full 0.995
_diffrn_measured_fraction_theta_max 0.995
_diffrn_measurement_device_type 'Stoe IPDS-2'
_diffrn_measurement_method '\w scan rotation method'
_diffrn_radiation_monochromator 'plane graphite'
_diffrn_radiation_type MoK\a
_diffrn_radiation_wavelength 0.71073
_diffrn_reflns_av_R_equivalents 0.0791
_diffrn_reflns_av_sigmaI/netI 0.0689
_diffrn_reflns_limit_h_max 9
_diffrn_reflns_limit_h_min -9
_diffrn_reflns_limit_k_max 9
_diffrn_reflns_limit_k_min -9
_diffrn_reflns_limit_l_max 13
_diffrn_reflns_limit_l_min -13
_diffrn_reflns_number 5736
_diffrn_reflns_theta_full 26.00
_diffrn_reflns_theta_max 26.00
_diffrn_reflns_theta_min 3.40
_diffrn_standards_number 0
_exptl_absorpt_coefficient_mu 0.087
_exptl_absorpt_correction_T_max 0.9868
_exptl_absorpt_correction_T_min 0.9601
_exptl_absorpt_correction_type integration
_exptl_absorpt_process_details '(X-RED32; Stoe & Cie, 2002)'
_exptl_crystal_colour colorless
_exptl_crystal_density_diffrn 1.273
_exptl_crystal_density_method 'not measured'
_exptl_crystal_description prism
_exptl_crystal_F_000 252
_exptl_crystal_size_max 0.47
_exptl_crystal_size_mid 0.36
_exptl_crystal_size_min 0.17
_refine_diff_density_max 0.516
_refine_diff_density_min -0.311
_refine_ls_extinction_method none
_refine_ls_goodness_of_fit_ref 1.090
_refine_ls_hydrogen_treatment constr
_refine_ls_matrix_type full
_refine_ls_number_parameters 164
_refine_ls_number_reflns 2454
_refine_ls_number_restraints 0
_refine_ls_restrained_S_all 1.090
_refine_ls_R_factor_all 0.1235
_refine_ls_R_factor_gt 0.0795
_refine_ls_shift/su_max 0.000
_refine_ls_shift/su_mean 0.000
_refine_ls_structure_factor_coef Fsqd
_refine_ls_weighting_details 'calc w=1/[\s^2^(Fo^2^)+(0.0967P)^2^+0.443P] where P=(Fo^2^+2Fc^2^)/3'
_refine_ls_weighting_scheme calc
_refine_ls_wR_factor_gt 0.2010
_refine_ls_wR_factor_ref 0.2371
_reflns_number_gt 1575
_reflns_number_total 2454
_reflns_threshold_expression I>2\s(I)
_cod_data_source_file sj2066.cif
_cod_data_source_block I
_cod_original_sg_symbol_Hall -P1
_cod_database_code 2209319
_cod_database_fobs_code 2209319

loop_
_symmetry_equiv_pos_as_xyz
'x, y, z'
'-x, -y, -z'

loop_
_atom_site_type_symbol
_atom_site_label
_atom_site_fract_x
_atom_site_fract_y
_atom_site_fract_z
_atom_site_U_iso_or_equiv
_atom_site_adp_type
_atom_site_calc_flag
_atom_site_refinement_flags
_atom_site_occupancy
C C1 0.6909(5) 0.5300(5) 0.0678(4) 0.0489(9) Uani d . 1
C C2 0.6668(5) 0.7127(4) 0.0968(3) 0.0451(8) Uani d . 1
C C3 0.7730(6) 0.8298(5) 0.0444(4) 0.0605(10) Uani d . 1
H H3 0.8784 0.7984 -0.0176 0.073 Uiso calc R 1
C C4 0.7152(7) 0.9957(5) 0.0886(5) 0.0688(12) Uani d . 1
H H4 0.7825 1.0775 0.0548 0.083 Uiso calc R 1
C C5 0.5609(7) 1.0411(5) 0.1809(5) 0.0679(12) Uani d . 1
H H5 0.5263 1.1531 0.2087 0.081 Uiso calc R 1
C C6 0.4552(6) 0.9249(5) 0.2341(4) 0.0591(10) Uani d . 1
H H6 0.3510 0.9566 0.2971 0.071 Uiso calc R 1
C C7 0.5108(5) 0.7583(4) 0.1895(4) 0.0488(9) Uani d . 1
C C8 0.4177(6) 0.6076(4) 0.2213(4) 0.0546(9) Uani d . 1
H H8 0.3015 0.6307 0.1925 0.066 Uiso calc R 1
C C9 0.2854(5) 0.4378(5) 0.4009(4) 0.0515(9) Uani d . 1
C C13 0.2078(7) 0.2619(5) 0.5666(4) 0.0646(11) Uani d . 1
H H13 0.2263 0.2132 0.6451 0.077 Uiso calc R 1
C C12 0.0748(6) 0.2148(5) 0.5136(4) 0.0563(10) Uani d . 1
H H12 0.0061 0.1388 0.5567 0.068 Uiso calc R 1
C C11 0.0446(6) 0.2820(4) 0.3951(4) 0.0525(9) Uani d . 1
C C10 0.1567(6) 0.3947(5) 0.3365(4) 0.0572(10) Uani d . 1
H H10 0.1459 0.4405 0.2558 0.069 Uiso calc R 1
C C14 -0.0984(8) 0.2351(6) 0.3326(5) 0.0767(14) Uani d . 1
H H14A -0.1319 0.3219 0.2719 0.115 Uiso calc R 1
H H14C -0.2034 0.2248 0.3973 0.115 Uiso calc R 1
H H14B -0.0509 0.1289 0.2886 0.115 Uiso calc R 1
N N1 0.3887(5) 0.5609(4) 0.3519(3) 0.0600(9) Uani d . 1
H H1 0.4358 0.6093 0.4036 0.072 Uiso calc R 1
N N2 0.3127(5) 0.3727(4) 0.5136(3) 0.0582(9) Uani d . 1
O O1 0.8086(4) 0.4395(4) -0.0065(3) 0.0637(8) Uani d . 1
O O2 0.5472(4) 0.4701(3) 0.1407(3) 0.0588(8) Uani d . 1

loop_
_atom_site_aniso_label
_atom_site_aniso_U_11
_atom_site_aniso_U_22
_atom_site_aniso_U_33
_atom_site_aniso_U_12
_atom_site_aniso_U_13
_atom_site_aniso_U_23
C1 0.053(2) 0.0472(19) 0.051(2) -0.0101(17) -0.0200(18) -0.0023(16)
C2 0.052(2) 0.0384(17) 0.0496(19) -0.0111(15) -0.0192(17) 0.0027(14)
C3 0.065(3) 0.058(2) 0.067(2) -0.027(2) -0.018(2) 0.0084(18)
C4 0.086(3) 0.049(2) 0.085(3) -0.035(2) -0.030(3) 0.015(2)
C5 0.085(3) 0.0355(18) 0.090(3) -0.015(2) -0.031(3) 0.0004(19)
C6 0.064(2) 0.0385(18) 0.074(3) -0.0057(17) -0.015(2) -0.0077(17)
C7 0.058(2) 0.0365(17) 0.056(2) -0.0129(16) -0.0196(18) 0.0026(14)
C8 0.067(2) 0.0412(18) 0.057(2) -0.0110(17) -0.0142(19) -0.0031(15)
C9 0.054(2) 0.0476(19) 0.055(2) -0.0170(17) -0.0073(17) -0.0106(16)
C13 0.080(3) 0.052(2) 0.070(3) -0.026(2) -0.026(2) 0.0125(19)
C12 0.066(2) 0.0451(19) 0.064(2) -0.0242(18) -0.016(2) 0.0074(17)
C11 0.067(2) 0.0383(17) 0.056(2) -0.0153(17) -0.0158(19) -0.0030(15)
C10 0.074(3) 0.051(2) 0.048(2) -0.0128(19) -0.0151(19) 0.0038(16)
C14 0.099(4) 0.064(3) 0.084(3) -0.032(3) -0.044(3) 0.006(2)
N1 0.081(2) 0.0580(18) 0.0524(18) -0.0325(18) -0.0232(17) 0.0037(14)
N2 0.069(2) 0.0550(18) 0.060(2) -0.0237(16) -0.0244(17) 0.0085(15)
O1 0.0621(17) 0.0595(16) 0.0711(18) -0.0037(14) -0.0214(15) -0.0151(14)
O2 0.0783(19) 0.0372(13) 0.0634(16) -0.0190(13) -0.0120(14) -0.0013(11)

loop_
_atom_type_symbol
_atom_type_description
_atom_type_scat_dispersion_real
_atom_type_scat_dispersion_imag
_atom_type_scat_source
C C 0.0033 0.0016 'International Tables Vol C Tables 4.2.6.8 and 6.1.1.4'
H H 0.0000 0.0000 'International Tables Vol C Tables 4.2.6.8 and 6.1.1.4'
N N 0.0061 0.0033 'International Tables Vol C Tables 4.2.6.8 and 6.1.1.4'
O O 0.0106 0.0060 'International Tables Vol C Tables 4.2.6.8 and 6.1.1.4'

loop_
_geom_angle_atom_site_label_1
_geom_angle_atom_site_label_2
_geom_angle_atom_site_label_3
_geom_angle
_geom_angle_publ_flag
O1 C1 O2 121.5(3) y
O1 C1 C2 130.5(4) y
O2 C1 C2 107.9(3) ?
C7 C2 C3 121.6(3) ?
C7 C2 C1 108.7(3) ?
C3 C2 C1 129.6(4) ?
C4 C3 C2 117.2(4) ?
C4 C3 H3 121.4 ?
C2 C3 H3 121.4 ?
C5 C4 C3 121.2(4) ?
C5 C4 H4 119.4 ?
C3 C4 H4 119.4 ?
C4 C5 C6 121.8(4) ?
C4 C5 H5 119.1 ?
C6 C5 H5 119.1 ?
C5 C6 C7 117.4(4) ?
C5 C6 H6 121.3 ?
C7 C6 H6 121.3 ?
C2 C7 C6 120.6(3) ?
C2 C7 C8 109.6(3) ?
C6 C7 C8 129.7(4) ?
N1 C8 O2 111.0(3) y
N1 C8 C7 114.7(3) ?
O2 C8 C7 102.3(3) ?
N1 C8 H8 109.6 ?
O2 C8 H8 109.6 ?
C7 C8 H8 109.6 ?
N2 C9 N1 114.7(3) ?
N2 C9 C10 123.4(3) ?
N1 C9 C10 121.8(3) ?
N2 C13 C12 125.2(4) ?
N2 C13 H13 117.4 ?
C12 C13 H13 117.4 ?
C13 C12 C11 119.4(4) ?
C13 C12 H12 120.3 ?
C11 C12 H12 120.3 ?
C12 C11 C10 116.2(3) ?
C12 C11 C14 121.8(4) ?
C10 C11 C14 122.0(4) ?
C11 C10 C9 119.7(3) ?
C11 C10 H10 120.1 ?
C9 C10 H10 120.1 ?
C11 C14 H14A 109.5 ?
C11 C14 H14C 109.5 ?
H14A C14 H14C 109.5 ?
C11 C14 H14B 109.5 ?
H14A C14 H14B 109.5 ?
H14C C14 H14B 109.5 ?
C8 N1 C9 122.2(3) ?
C8 N1 H1 118.9 ?
C9 N1 H1 118.9 ?
C9 N2 C13 116.1(3) ?
C1 O2 C8 111.3(3) ?

loop_
_geom_bond_atom_site_label_1
_geom_bond_atom_site_label_2
_geom_bond_distance
_geom_bond_publ_flag
C1 O1 1.209(5) y
C1 O2 1.369(5) y
C1 C2 1.481(5) ?
C2 C7 1.381(5) y
C2 C3 1.390(5) ?
C3 C4 1.389(6) ?
C3 H3 0.9300 ?
C4 C5 1.370(7) ?
C4 H4 0.9300 ?
C5 C6 1.384(6) ?
C5 H5 0.9300 ?
C6 C7 1.395(5) ?
C6 H6 0.9300 ?
C7 C8 1.517(5) y
C8 N1 1.403(5) y
C8 O2 1.496(5) ?
C8 H8 0.9800 ?
C9 N2 1.323(5) ?
C9 N1 1.406(5) y
C9 C10 1.412(5) ?
C13 N2 1.346(5) ?
C13 C12 1.381(6) ?
C13 H13 0.9300 ?
C12 C11 1.390(5) ?
C12 H12 0.9300 ?
C11 C10 1.409(5) ?
C11 C14 1.507(6) ?
C10 H10 0.9300 ?
C14 H14A 0.9600 ?
C14 H14C 0.9600 ?
C14 H14B 0.9600 ?
N1 H1 0.8600 ?

loop_
_geom_hbond_atom_site_label_D
_geom_hbond_atom_site_label_H
_geom_hbond_atom_site_label_A
_geom_hbond_site_symmetry_A
_geom_hbond_distance_DH
_geom_hbond_distance_HA
_geom_hbond_distance_DA
_geom_hbond_angle_DHA
N1 H1 N2 2_666 0.86 2.31 3.075(5) 148.7
C8 H8 O1 2_665 0.98 2.43 3.211(6) 136
C6 H6 Cg1 1_565 0.93 3.373 4.039(4) 130.46
C13 H13 Cg2 2_666 0.93 2.815 3.702(5) 159.95

loop_
_geom_torsion_atom_site_label_1
_geom_torsion_atom_site_label_2
_geom_torsion_atom_site_label_3
_geom_torsion_atom_site_label_4
_geom_torsion
O1 C1 C2 C7 -179.9(4)
O2 C1 C2 C7 1.6(4)
O1 C1 C2 C3 0.9(6)
O2 C1 C2 C3 -177.7(4)
C7 C2 C3 C4 -0.4(6)
C1 C2 C3 C4 178.8(4)
C2 C3 C4 C5 0.7(6)
C3 C4 C5 C6 -0.3(7)
C4 C5 C6 C7 -0.4(7)
C3 C2 C7 C6 -0.3(5)
C1 C2 C7 C6 -179.6(3)
C3 C2 C7 C8 176.3(3)
C1 C2 C7 C8 -3.1(4)
C5 C6 C7 C2 0.7(6)
C5 C6 C7 C8 -175.1(4)
C2 C7 C8 N1 123.5(4)
C6 C7 C8 N1 -60.4(6)
C2 C7 C8 O2 3.3(4)
C6 C7 C8 O2 179.4(4)
N2 C13 C12 C11 1.2(7)
C13 C12 C11 C10 0.6(6)
C13 C12 C11 C14 179.9(4)
C12 C11 C10 C9 -2.3(6)
C14 C11 C10 C9 178.4(4)
N2 C9 C10 C11 2.5(6)
N1 C9 C10 C11 -174.2(4)
O2 C8 N1 C9 -72.5(5)
C7 C8 N1 C9 172.2(4)
N2 C9 N1 C8 161.4(4)
C10 C9 N1 C8 -21.6(6)
N1 C9 N2 C13 176.2(4)
C10 C9 N2 C13 -0.8(6)
C12 C13 N2 C9 -1.1(6)
O1 C1 O2 C8 -178.1(3)
C2 C1 O2 C8 0.6(4)
N1 C8 O2 C1 -125.1(3)
C7 C8 O2 C1 -2.3(4)

loop_
_cod_related_entry_id
_cod_related_entry_database
_cod_related_entry_code
1 ChemSpider 2404907
